data_2015676
loop_
_publ_author_name
'E Yang'
'Rong-Qiang Zhuang'
'Jian-Xin Chen'

_publ_section_title
;<i>catena</i>-Poly[[[<i>cis</i>-aquabis(4-carboxycyclohexane-1-carboxylato-\k^2^<i>O</i>,<i>O</i>')cadmium(II)]-\m-4,4'-bipyridine-\k^2^<i>N</i>:<i>N</i>]
 monohydrate]
;
_journal_coeditor_code BG3020
_journal_issue 12
_journal_name_full 'Acta Crystallographica Section C'
_journal_page_first m612
_journal_page_last m613
_journal_paper_doi 10.1107/S0108270106046038
_journal_volume 62
_journal_year 2006
_chemical_formula_iupac '[Cd (C8 H11 O4)2 (C10 H8 N2) (H2 O)], H2 O'
_chemical_formula_moiety 'C26 H32 Cd N2 O9, H2 O'
_chemical_formula_sum 'C26 H34 Cd N2 O10'
_chemical_formula_weight 646.96
_chemical_name_systematic
;
catena-Poly[[[<i>cis</i>-aquabis(4-carboxycyclohexane-1-carboxylato-
\k^2^O,O')cadmium(II)]-\m-4,4'-bipyridine-\k^2^<i>N</i>:<i>N</i>]
monohydrate]
;
_space_group_IT_number 60
_symmetry_cell_setting orthorhombic
_symmetry_space_group_name_Hall '-P 2n 2ab'
_symmetry_space_group_name_H-M 'P b c n'
_atom_sites_solution_hydrogens geom
_atom_sites_solution_primary direct
_atom_sites_solution_secondary difmap
_audit_creation_method SHELXL-97
_cell_angle_alpha 90.00
_cell_angle_beta 90.00
_cell_angle_gamma 90.00
_cell_formula_units_Z 4
_cell_length_a 11.6450(2)
_cell_length_b 15.1490(2)
_cell_length_c 15.1940(2)
_cell_measurement_reflns_used 7205
_cell_measurement_temperature 130(2)
_cell_measurement_theta_max 25.03
_cell_measurement_theta_min 2.21
_cell_volume 2680.38(7)
_computing_cell_refinement 'SAINT (Siemens, 1996)'
_computing_data_collection 'SMART (Siemens, 1996)'
_computing_data_reduction SAINT
_computing_molecular_graphics
;
DIAMOND (Bergerhoff <i>et al.</i>,  1996)
;
_computing_publication_material 'SHELXTL (Siemens, 1996)'
_computing_structure_refinement 'SHELXL97 (Sheldrick, 1997)'
_computing_structure_solution 'SHELXS97 (Sheldrick, 1997)'
_diffrn_ambient_temperature 130(2)
_diffrn_measured_fraction_theta_full 0.994
_diffrn_measured_fraction_theta_max 0.994
_diffrn_measurement_device_type 'Siemens SMART 1K CCD area-detector'
_diffrn_measurement_method '\f and \w'
_diffrn_radiation_monochromator graphite
_diffrn_radiation_source 'fine-focus sealed tube'
_diffrn_radiation_type MoK\a
_diffrn_radiation_wavelength 0.71073
_diffrn_reflns_av_R_equivalents 0.0153
_diffrn_reflns_av_sigmaI/netI 0.0090
_diffrn_reflns_limit_h_max 13
_diffrn_reflns_limit_h_min -13
_diffrn_reflns_limit_k_max 18
_diffrn_reflns_limit_k_min -18
_diffrn_reflns_limit_l_max 18
_diffrn_reflns_limit_l_min -10
_diffrn_reflns_number 15765
_diffrn_reflns_theta_full 25.03
_diffrn_reflns_theta_max 25.03
_diffrn_reflns_theta_min 2.21
_diffrn_standards_number 0
_exptl_absorpt_coefficient_mu 0.875
_exptl_absorpt_correction_T_max 0.82
_exptl_absorpt_correction_T_min 0.59
_exptl_absorpt_correction_type multi-scan
_exptl_absorpt_process_details '(SADABS; Sheldrick, 1996)'
_exptl_crystal_colour Yellow
_exptl_crystal_density_diffrn 1.603
_exptl_crystal_density_method 'not measured'
_exptl_crystal_description Prism
_exptl_crystal_F_000 1328
_exptl_crystal_size_max 0.5000
_exptl_crystal_size_mid 0.3400
_exptl_crystal_size_min 0.2300
_refine_diff_density_max 0.308
_refine_diff_density_min -0.508
_refine_ls_extinction_method none
_refine_ls_goodness_of_fit_ref 1.061
_refine_ls_hydrogen_treatment mixed
_refine_ls_matrix_type full
_refine_ls_number_parameters 187
_refine_ls_number_reflns 2353
_refine_ls_number_restraints 0
_refine_ls_restrained_S_all 1.061
_refine_ls_R_factor_gt 0.0221
_refine_ls_shift/su_max 0.001
_refine_ls_shift/su_mean 0.000
_refine_ls_structure_factor_coef Fsqd
_refine_ls_weighting_details 'calc w=1/[\s^2^(Fo^2^)+(0.0389P)^2^+2.4163P] where P=(Fo^2^+2Fc^2^)/3'
_refine_ls_weighting_scheme calc
_refine_ls_wR_factor_gt 0.0663
_refine_ls_wR_factor_ref 0.0667
_reflns_number_gt 2319
_reflns_number_total 2353
_reflns_threshold_expression I>2\s(I)
_cod_data_source_file bg3020.cif
_cod_data_source_block I
_cod_database_code 2015676
_cod_database_fobs_code 2015676

loop_
_symmetry_equiv_pos_as_xyz
'x, y, z'
'-x+1/2, -y+1/2, z+1/2'
'x+1/2, -y+1/2, -z'
'-x, y, -z+1/2'
'-x, -y, -z'
'x-1/2, y-1/2, -z-1/2'
'-x-1/2, y-1/2, z'
'x, -y, z-1/2'

loop_
_atom_site_type_symbol
_atom_site_label
_atom_site_fract_x
_atom_site_fract_y
_atom_site_fract_z
_atom_site_U_iso_or_equiv
_atom_site_adp_type
_atom_site_calc_flag
_atom_site_refinement_flags
_atom_site_occupancy
Cd Cd1 0.5000 0.256617(12) 0.2500 0.01347(10) Uani d S 1
O O1 0.45642(11) 0.21948(8) 0.39961(8) 0.0169(3) Uani d . 1
O O1W 0.5000 0.10611(16) 0.2500 0.0410(7) Uani d S 1
H H1 0.522(3) 0.073(2) 0.207(2) 0.049 Uiso d . 1
O O2 0.47473(12) 0.36168(9) 0.37437(9) 0.0186(3) Uani d . 1
O O3 0.10817(13) 0.58653(9) 0.49414(9) 0.0242(3) Uani d . 1
H H3O 0.084(2) 0.6258(17) 0.4607(16) 0.029 Uiso d . 1
O O4 0.09878(15) 0.50486(10) 0.37250(10) 0.0345(4) Uani d . 1
N N1 0.30290(17) 0.26912(12) 0.23973(10) 0.0150(4) Uani d . 1
C C1 0.24431(16) 0.34095(12) 0.21330(11) 0.0167(4) Uani d . 1
H H1A 0.2854 0.3890 0.1919 0.020 Uiso calc R 1
C C2 0.12610(16) 0.34671(12) 0.21650(12) 0.0169(4) Uani d . 1
H H2A 0.0888 0.3978 0.1981 0.020 Uiso calc R 1
C C3 0.06353(19) 0.27500(15) 0.24769(10) 0.0151(4) Uani d . 1
C C4 0.12410(17) 0.19982(13) 0.27414(13) 0.0168(4) Uani d . 1
H H4A 0.0851 0.1504 0.2947 0.020 Uiso calc R 1
C C5 0.24177(17) 0.19979(13) 0.26945(12) 0.0166(4) Uani d . 1
H H5A 0.2811 0.1496 0.2876 0.020 Uiso calc R 1
C C6 0.38757(16) 0.31591(12) 0.51290(11) 0.0156(4) Uani d . 1
H H6A 0.4254 0.2769 0.5554 0.019 Uiso calc R 1
C C7 0.39910(16) 0.41027(13) 0.54771(12) 0.0183(4) Uani d . 1
H H7A 0.4784 0.4290 0.5415 0.022 Uiso calc R 1
H H7B 0.3808 0.4106 0.6100 0.022 Uiso calc R 1
C C8 0.32157(16) 0.47705(12) 0.50065(12) 0.0167(4) Uani d . 1
H H8A 0.3484 0.4850 0.4407 0.020 Uiso calc R 1
H H8B 0.3265 0.5336 0.5304 0.020 Uiso calc R 1
C C9 0.19544(15) 0.44625(12) 0.49916(12) 0.0150(4) Uani d . 1
H H9A 0.1666 0.4435 0.5597 0.018 Uiso calc R 1
C C10 0.18713(15) 0.35465(11) 0.45781(12) 0.0151(4) Uani d . 1
H H10A 0.2134 0.3571 0.3973 0.018 Uiso calc R 1
H H10B 0.1077 0.3354 0.4577 0.018 Uiso calc R 1
C C11 0.26005(16) 0.28859(12) 0.50920(12) 0.0173(4) Uani d . 1
H H11A 0.2539 0.2310 0.4817 0.021 Uiso calc R 1
H H11B 0.2305 0.2838 0.5687 0.021 Uiso calc R 1
C C12 0.44409(14) 0.29972(12) 0.42342(11) 0.0132(4) Uani d . 1
C C13 0.12770(15) 0.51430(12) 0.44886(12) 0.0161(4) Uani d . 1
O O2W 0.5000 0.50188(17) 0.2500 0.0411(7) Uani d S 1
H H2 0.492(2) 0.466(2) 0.296(2) 0.049 Uiso d . 1

loop_
_atom_site_aniso_label
_atom_site_aniso_U_11
_atom_site_aniso_U_22
_atom_site_aniso_U_33
_atom_site_aniso_U_12
_atom_site_aniso_U_13
_atom_site_aniso_U_23
Cd1 0.01055(15) 0.01481(14) 0.01505(15) 0.000 0.00374(6) 0.000
O1 0.0181(7) 0.0146(6) 0.0180(7) 0.0013(5) 0.0005(5) -0.0015(5)
O1W 0.070(2) 0.0157(12) 0.0372(14) 0.000 0.0385(12) 0.000
O2 0.0212(6) 0.0162(7) 0.0183(7) -0.0009(5) 0.0039(6) 0.0019(6)
O3 0.0363(9) 0.0160(7) 0.0203(7) 0.0095(6) -0.0004(6) -0.0006(6)
O4 0.0568(10) 0.0233(7) 0.0233(8) 0.0146(7) -0.0170(7) -0.0031(6)
N1 0.0134(9) 0.0194(8) 0.0121(8) -0.0010(7) 0.0005(6) -0.0023(6)
C1 0.0171(9) 0.0195(9) 0.0135(9) -0.0030(7) 0.0006(7) 0.0008(7)
C2 0.0196(9) 0.0173(9) 0.0138(9) 0.0015(7) -0.0026(7) 0.0002(7)
C3 0.0144(11) 0.0192(10) 0.0116(9) -0.0002(9) -0.0023(6) -0.0026(7)
C4 0.0156(9) 0.0161(9) 0.0187(9) -0.0012(8) -0.0020(8) 0.0010(8)
C5 0.0167(10) 0.0165(9) 0.0168(8) -0.0010(8) -0.0014(8) -0.0009(7)
C6 0.0171(9) 0.0178(9) 0.0118(9) 0.0033(7) -0.0008(7) 0.0021(7)
C7 0.0171(9) 0.0226(10) 0.0152(9) 0.0015(7) -0.0036(7) -0.0031(8)
C8 0.0178(10) 0.0148(8) 0.0177(9) -0.0005(8) -0.0005(7) -0.0029(7)
C9 0.0156(9) 0.0168(9) 0.0126(8) 0.0017(7) 0.0017(7) -0.0005(7)
C10 0.0135(9) 0.0158(9) 0.0161(9) -0.0013(7) 0.0021(7) 0.0004(7)
C11 0.0179(10) 0.0165(9) 0.0176(9) 0.0002(7) 0.0051(8) 0.0036(7)
C12 0.0072(8) 0.0184(9) 0.0139(8) 0.0007(7) -0.0032(7) 0.0009(7)
C13 0.0131(8) 0.0166(9) 0.0186(9) -0.0012(7) 0.0021(7) 0.0007(7)
O2W 0.083(2) 0.0154(11) 0.0249(13) 0.000 0.0057(11) 0.000

loop_
_atom_type_symbol
_atom_type_description
_atom_type_scat_dispersion_real
_atom_type_scat_dispersion_imag
_atom_type_scat_source
C C 0.0033 0.0016 'International Tables Vol C Tables 4.2.6.8 and 6.1.1.4'
H H 0.0000 0.0000 'International Tables Vol C Tables 4.2.6.8 and 6.1.1.4'
Cd Cd -0.8075 1.2024 'International Tables Vol C Tables 4.2.6.8 and 6.1.1.4'
N N 0.0061 0.0033 'International Tables Vol C Tables 4.2.6.8 and 6.1.1.4'
O O 0.0106 0.0060 'International Tables Vol C Tables 4.2.6.8 and 6.1.1.4'

loop_
_geom_angle_atom_site_label_1
_geom_angle_atom_site_label_2
_geom_angle_atom_site_label_3
_geom_angle_site_symmetry_1
_geom_angle_site_symmetry_3
_geom_angle
O1W Cd1 N1 . . 94.71(4)
O1W Cd1 N1 . 4_655 94.71(4)
N1 Cd1 N1 . 4_655 170.59(9)
O1W Cd1 O1 . 4_655 76.42(3)
N1 Cd1 O1 . 4_655 99.54(5)
N1 Cd1 O1 4_655 4_655 82.69(5)
O1W Cd1 O1 . . 76.42(3)
N1 Cd1 O1 . . 82.69(5)
N1 Cd1 O1 4_655 . 99.54(5)
O1 Cd1 O1 4_655 . 152.84(6)
O1W Cd1 O2 . . 129.77(3)
N1 Cd1 O2 . . 83.18(5)
N1 Cd1 O2 4_655 . 90.79(5)
O1 Cd1 O2 4_655 . 153.61(4)
O1 Cd1 O2 . . 53.46(4)
O1W Cd1 O2 . 4_655 129.77(3)
N1 Cd1 O2 . 4_655 90.79(5)
N1 Cd1 O2 4_655 4_655 83.18(5)
O1 Cd1 O2 4_655 4_655 53.46(4)
O1 Cd1 O2 . 4_655 153.61(4)
O2 Cd1 O2 . 4_655 100.46(6)
O1W Cd1 C12 . . 103.53(4)
N1 Cd1 C12 . . 79.21(5)
N1 Cd1 C12 4_655 . 98.56(5)
O1 Cd1 C12 4_655 . 178.74(5)
O1 Cd1 C12 . . 27.14(5)
O2 Cd1 C12 . . 26.61(5)
O2 Cd1 C12 4_655 . 126.50(5)
O1W Cd1 C12 . 4_655 103.53(4)
N1 Cd1 C12 . 4_655 98.56(5)
N1 Cd1 C12 4_655 4_655 79.21(5)
O1 Cd1 C12 4_655 4_655 27.14(5)
O1 Cd1 C12 . 4_655 178.74(5)
O2 Cd1 C12 . 4_655 126.50(5)
O2 Cd1 C12 4_655 4_655 26.61(5)
C12 Cd1 C12 . 4_655 152.95(7)
C12 O1 Cd1 . . 93.96(11)
Cd1 O1W H1 . . 126(2)
C12 O2 Cd1 . . 90.36(11)
C13 O3 H3O . . 109.6(17)
C1 N1 C5 . . 117.56(19)
C1 N1 Cd1 . . 126.20(14)
C5 N1 Cd1 . . 116.04(14)
N1 C1 C2 . . 123.11(18)
N1 C1 H1A . . 118.4
C2 C1 H1A . . 118.4
C1 C2 C3 . . 119.02(18)
C1 C2 H2A . . 120.5
C3 C2 H2A . . 120.5
C2 C3 C4 . . 118.01(19)
C2 C3 C3 . 4 122.63(13)
C4 C3 C3 . 4 119.35(14)
C5 C4 C3 . . 119.27(19)
C5 C4 H4A . . 120.4
C3 C4 H4A . . 120.4
N1 C5 C4 . . 123.03(19)
N1 C5 H5A . . 118.5
C4 C5 H5A . . 118.5
C7 C6 C12 . . 114.78(15)
C7 C6 C11 . . 110.34(15)
C12 C6 C11 . . 109.80(14)
C7 C6 H6A . . 107.2
C12 C6 H6A . . 107.2
C11 C6 H6A . . 107.2
C6 C7 C8 . . 113.81(15)
C6 C7 H7A . . 108.8
C8 C7 H7A . . 108.8
C6 C7 H7B . . 108.8
C8 C7 H7B . . 108.8
H7A C7 H7B . . 107.7
C7 C8 C9 . . 111.61(15)
C7 C8 H8A . . 109.3
C9 C8 H8A . . 109.3
C7 C8 H8B . . 109.3
C9 C8 H8B . . 109.3
H8A C8 H8B . . 108.0
C13 C9 C10 . . 112.34(15)
C13 C9 C8 . . 107.42(14)
C10 C9 C8 . . 109.98(15)
C13 C9 H9A . . 109.0
C10 C9 H9A . . 109.0
C8 C9 H9A . . 109.0
C9 C10 C11 . . 110.49(15)
C9 C10 H10A . . 109.6
C11 C10 H10A . . 109.6
C9 C10 H10B . . 109.6
C11 C10 H10B . . 109.6
H10A C10 H10B . . 108.1
C10 C11 C6 . . 112.22(15)
C10 C11 H11A . . 109.2
C6 C11 H11A . . 109.2
C10 C11 H11B . . 109.2
C6 C11 H11B . . 109.2
H11A C11 H11B . . 107.9
O2 C12 O1 . . 120.92(16)
O2 C12 C6 . . 122.13(16)
O1 C12 C6 . . 116.93(15)
O2 C12 Cd1 . . 63.03(9)
O1 C12 Cd1 . . 58.90(9)
C6 C12 Cd1 . . 167.52(12)
O4 C13 O3 . . 123.36(17)
O4 C13 C9 . . 123.27(17)
O3 C13 C9 . . 113.28(16)

loop_
_geom_bond_atom_site_label_1
_geom_bond_atom_site_label_2
_geom_bond_site_symmetry_2
_geom_bond_distance
_geom_bond_publ_flag
Cd1 O1W . 2.280(2) yes
Cd1 N1 . 2.3083(19) yes
Cd1 N1 4_655 2.3083(19) yes
Cd1 O1 4_655 2.3961(13) yes
Cd1 O1 . 2.3961(13) yes
Cd1 O2 . 2.4880(13) yes
Cd1 O2 4_655 2.4880(13) yes
Cd1 C12 . 2.7916(18) ?
Cd1 C12 4_655 2.7916(18) ?
O1 C12 . 1.276(2) ?
O1W H1 . 0.87(3) ?
O2 C12 . 1.251(2) ?
O3 C13 . 1.312(2) ?
O3 H3O . 0.83(3) ?
O4 C13 . 1.216(2) ?
N1 C1 . 1.346(3) ?
N1 C5 . 1.347(3) ?
C1 C2 . 1.380(3) ?
C1 H1A . 0.9300 ?
C2 C3 . 1.391(3) ?
C2 H2A . 0.9300 ?
C3 C4 . 1.399(3) ?
C3 C3 4 1.481(4) ?
C4 C5 . 1.372(3) ?
C4 H4A . 0.9300 ?
C5 H5A . 0.9300 ?
C6 C7 . 1.530(3) ?
C6 C12 . 1.530(2) ?
C6 C11 . 1.543(3) ?
C6 H6A . 0.9800 ?
C7 C8 . 1.533(3) ?
C7 H7A . 0.9700 ?
C7 H7B . 0.9700 ?
C8 C9 . 1.541(3) ?
C8 H8A . 0.9700 ?
C8 H8B . 0.9700 ?
C9 C13 . 1.506(2) ?
C9 C10 . 1.526(2) ?
C9 H9A . 0.9800 ?
C10 C11 . 1.527(2) ?
C10 H10A . 0.9700 ?
C10 H10B . 0.9700 ?
C11 H11A . 0.9700 ?
C11 H11B . 0.9700 ?
O2W H2 . 0.89(3) ?

loop_
_geom_hbond_atom_site_label_D
_geom_hbond_atom_site_label_H
_geom_hbond_atom_site_label_A
_geom_hbond_site_symmetry_A
_geom_hbond_distance_DH
_geom_hbond_distance_HA
_geom_hbond_distance_DA
_geom_hbond_angle_DHA
O1W H1 O4 6_656 0.87(3) 1.82(3) 2.672(2) 168(3)
O3 H3O O1 7_665 0.83(3) 1.76(3) 2.5855(19) 172(2)
O2W H2 O2 . 0.89(3) 1.99(3) 2.858(2) 165(3)
